data_2243724
loop_
_publ_author_name
'Liu, Xiaoxue'
'Li, Tuo'
'Yin, Zhenming'

_publ_section_title
;
 Crystal structure and fluorescence study of
 (\m-<i>N</i>-[(3,5-dimethyl-1<i>H</i>-pyrrol-2-yl)methylidene]-<i>N</i>-{4-[(3,5-dimethyl-1<i>H</i>-pyrrol-2-yl)methylideneazaniumyl]phenyl}azanium)bis[difluoridoboron(IV)]
;
_journal_coeditor_code EX2040
_journal_issue 2
_journal_name_full 'Acta Crystallographica Section E'
_journal_page_first 126
_journal_page_last 129
_journal_paper_doi 10.1107/S2056989021000463
_journal_volume 77
_journal_year 2021
_chemical_formula_iupac 'C20 H20 B2 F4 N4'
_chemical_formula_moiety 'C20 H20 B2 F4 N4'
_chemical_formula_sum 'C20 H20 B2 F4 N4'
_chemical_formula_weight 414.02
_chemical_name_common
;
Bis(difluoroboron)bis(pyrrol-2-yl)methylenediaminophenylene
;
_chemical_name_systematic
(\m-<i>N</i>-[(3,5-Dimethyl-1<i>H</i>-pyrrol-2-yl)methylidene]<i>N</i>-{{4-[(3,5-dimethyl-1<i>H</i>-pyrrol-2-yl)methylideneazaniumyl]phenyl}azanium)bis[difluoridoboron(IV)]
_space_group_crystal_system orthorhombic
_space_group_IT_number 62
_space_group_name_Hall '-P 2ac 2n'
_space_group_name_H-M_alt 'P n m a'
_atom_sites_solution_hydrogens geom
_atom_sites_solution_primary dual
_audit_creation_method
;
Olex2 1.2
(compiled 2015.09.30 svn.r3233 for OlexSys, GUI svn.r5103)
;
_cell_angle_alpha 90
_cell_angle_beta 90
_cell_angle_gamma 90
_cell_formula_units_Z 4
_cell_length_a 20.2495(9)
_cell_length_b 6.8046(5)
_cell_length_c 13.4969(5)
_cell_measurement_reflns_used 1337
_cell_measurement_temperature 109.7(5)
_cell_measurement_theta_max 73.0000
_cell_measurement_theta_min 3.9050
_cell_volume 1859.73(17)
_computing_cell_refinement
;
CrysAlisPro (Rigaku OD, 2015)
;
_computing_data_collection
;
CrysAlisPro (Rigaku OD, 2015)
;
_computing_data_reduction
;
CrysAlisPro (Rigaku OD, 2015)
;
_computing_molecular_graphics
;
<i>OLEX2</i> (Dolomanov <i>et al.</i>,  2009)
;
_computing_publication_material
;
<i>OLEX2</i> (Dolomanov <i>et al.</i>,  2009)
;
_computing_structure_refinement
;
ShelXL (Sheldrick, 2015b)
;
_computing_structure_solution
;
ShelXT (Sheldrick, 2015a)
;
_diffrn_ambient_temperature 109.7(5)
_diffrn_detector 'CCD plate'
_diffrn_detector_area_resol_mean 5.2740
_diffrn_measured_fraction_theta_full 1.000
_diffrn_measured_fraction_theta_max 1.000
_diffrn_measurement_device 'four-circle diffractometer'
_diffrn_measurement_device_type 'Rigaku Oxford Diffraction SuperNova, Dual, Cu at zero, AtlasS2'
_diffrn_measurement_method '\w scans'
_diffrn_radiation_monochromator mirror
_diffrn_radiation_probe x-ray
_diffrn_radiation_type CuK\a
_diffrn_radiation_wavelength 1.54184
_diffrn_reflns_av_R_equivalents 0.0458
_diffrn_reflns_av_unetI/netI 0.0502
_diffrn_reflns_limit_h_max 24
_diffrn_reflns_limit_h_min -17
_diffrn_reflns_limit_k_max 8
_diffrn_reflns_limit_k_min -7
_diffrn_reflns_limit_l_max 16
_diffrn_reflns_limit_l_min -13
_diffrn_reflns_number 4486
_diffrn_reflns_theta_full 67.077
_diffrn_reflns_theta_max 67.077
_diffrn_reflns_theta_min 3.936
_diffrn_source 'micro-focus sealed X-ray tube'
_exptl_absorpt_coefficient_mu 0.985
_exptl_absorpt_correction_T_max 1.00000
_exptl_absorpt_correction_T_min 0.47759
_exptl_absorpt_correction_type multi-scan
_exptl_absorpt_process_details
;
(CrysAlisPro; Rigaku OD, 2015)
;
_exptl_crystal_colour brown
_exptl_crystal_density_diffrn 1.479
_exptl_crystal_description block
_exptl_crystal_F_000 856
_exptl_crystal_size_max 0.25
_exptl_crystal_size_mid 0.14
_exptl_crystal_size_min 0.13
_refine_diff_density_max 0.272
_refine_diff_density_min -0.319
_refine_ls_extinction_method none
_refine_ls_goodness_of_fit_ref 1.006
_refine_ls_hydrogen_treatment constr
_refine_ls_matrix_type full
_refine_ls_number_parameters 179
_refine_ls_number_reflns 1815
_refine_ls_number_restraints 6
_refine_ls_restrained_S_all 1.005
_refine_ls_R_factor_all 0.0665
_refine_ls_R_factor_gt 0.0476
_refine_ls_shift/su_max 0.000
_refine_ls_shift/su_mean 0.000
_refine_ls_structure_factor_coef Fsqd
_refine_ls_weighting_details 'w=1/[\s^2^(Fo^2^)+(0.0648P)^2^] where P=(Fo^2^+2Fc^2^)/3'
_refine_ls_weighting_scheme calc
_refine_ls_wR_factor_gt 0.1163
_refine_ls_wR_factor_ref 0.1259
_reflns_number_gt 1375
_reflns_number_total 1815
_reflns_threshold_expression 'I > 2\s(I)'
_cod_data_source_file ex2040sup1.cif
_cod_data_source_block I
_cod_original_cell_volume 1859.74(17)
_cod_database_code 2243724
_shelx_space_group_comment
;
The symmetry employed for this shelxl refinement is uniquely defined
by the following loop, which should always be used as a source of
symmetry information in preference to the above space-group names.
They are only intended as comments.
;

loop_
_space_group_symop_operation_xyz
'x, y, z'
'-x+1/2, -y, z+1/2'
'-x, y+1/2, -z'
'x+1/2, -y+1/2, -z+1/2'
'-x, -y, -z'
'x-1/2, y, -z-1/2'
'x, -y-1/2, z'
'-x-1/2, y-1/2, z-1/2'

loop_
_atom_site_type_symbol
_atom_site_label
_atom_site_fract_x
_atom_site_fract_y
_atom_site_fract_z
_atom_site_U_iso_or_equiv
_atom_site_adp_type
_atom_site_calc_flag
_atom_site_occupancy
_atom_site_disorder_assembly
_atom_site_disorder_group
F F1 0.47574(6) 0.5830(2) 0.79642(10) 0.0251(3) Uani d 1 . .
F F2 0.27560(6) 0.58327(19) 0.39551(9) 0.0214(3) Uani d 1 . .
N N1 0.57949(12) 0.750000 0.83332(18) 0.0181(6) Uani d 1 . .
N N2 0.54122(11) 0.750000 0.66808(19) 0.0152(5) Uani d 1 . .
N N3 0.37529(11) 0.750000 0.33323(18) 0.0146(5) Uani d 1 . .
N N4 0.27854(11) 0.750000 0.2358(2) 0.0167(6) Uani d 1 . .
C C1 0.63149(14) 0.750000 0.7670(2) 0.0175(6) Uani d 1 . .
C C2 0.60426(15) 0.750000 0.9262(2) 0.0196(7) Uani d 1 . .
C C3 0.67356(15) 0.750000 0.9190(2) 0.0215(7) Uani d 1 . .
H H3 0.702742 0.750000 0.972227 0.026 Uiso calc 1 . .
C C4 0.69141(14) 0.750000 0.8194(2) 0.0183(6) Uani d 1 . .
C C5 0.56119(16) 0.750000 1.0158(2) 0.0256(7) Uani d 1 . .
H H5A 0.550754 0.617060 1.033709 0.038 Uiso calc 0.5 A -1
H H5B 0.521163 0.820249 1.001678 0.038 Uiso calc 0.5 A -1
H H5C 0.583911 0.812692 1.069602 0.038 Uiso calc 0.5 A -1
C C6 0.76010(14) 0.750000 0.7777(3) 0.0223(7) Uani d 1 . .
H H6A 0.788406 0.827009 0.819538 0.034 Uiso calc 0.5 B -1
H H6B 0.759521 0.805418 0.712325 0.034 Uiso calc 0.5 B -1
H H6C 0.776318 0.617573 0.774672 0.034 Uiso calc 0.5 B -1
C C7 0.60731(14) 0.750000 0.6711(2) 0.0174(6) Uani d 1 . .
H H7 0.633991 0.750000 0.615007 0.021 Uiso calc 1 . .
C C8 0.50243(14) 0.750000 0.5815(2) 0.0153(6) Uani d 1 . .
C C9 0.43380(14) 0.750000 0.5922(2) 0.0190(7) Uani d 1 . .
H H9 0.415253 0.750000 0.655206 0.023 Uiso calc 1 . .
C C10 0.39326(14) 0.750000 0.5099(2) 0.0212(7) Uani d 1 . .
H H10 0.347688 0.750000 0.518466 0.025 Uiso calc 1 . .
C C11 0.41924(14) 0.750000 0.4141(2) 0.0150(6) Uani d 1 . .
C C12 0.48845(14) 0.750000 0.4035(2) 0.0169(6) Uani d 1 . .
H H12 0.507081 0.750000 0.340566 0.020 Uiso calc 1 . .
C C13 0.52863(13) 0.750000 0.4856(2) 0.0183(7) Uani d 1 . .
H H13 0.574212 0.750000 0.477137 0.022 Uiso calc 1 . .
C C14 0.39064(13) 0.750000 0.2381(2) 0.0172(6) Uani d 1 . .
H H14 0.433769 0.750000 0.214397 0.021 Uiso calc 1 . .
C C15 0.33467(13) 0.750000 0.1766(2) 0.0169(6) Uani d 1 . .
C C16 0.31589(16) 0.750000 0.0770(2) 0.0199(7) Uani d 1 . .
C C17 0.24674(15) 0.750000 0.0784(2) 0.0208(7) Uani d 1 . .
H H17 0.219502 0.750000 0.022896 0.025 Uiso calc 1 . .
C C18 0.22542(14) 0.750000 0.1769(2) 0.0192(7) Uani d 1 . .
C C19 0.35899(15) 0.750000 -0.0125(2) 0.0260(7) Uani d 1 . .
H H19A 0.358113 0.622295 -0.042734 0.039 Uiso calc 0.5 C -1
H H19B 0.403441 0.781639 0.006382 0.039 Uiso calc 0.5 C -1
H H19C 0.343184 0.846066 -0.058910 0.039 Uiso calc 0.5 C -1
C C20 0.15647(15) 0.750000 0.2183(3) 0.0276(8) Uani d 1 . .
H H20A 0.138964 0.881066 0.216494 0.041 Uiso calc 0.5 D -1
H H20B 0.157389 0.704099 0.285535 0.041 Uiso calc 0.5 D -1
H H20C 0.129033 0.664835 0.179283 0.041 Uiso calc 0.5 D -1
B B1 0.51243(16) 0.750000 0.7788(2) 0.0164(7) Uani d 1 . .
B B2 0.29629(15) 0.750000 0.3467(3) 0.0163(7) Uani d 1 . .

loop_
_atom_site_aniso_label
_atom_site_aniso_U_11
_atom_site_aniso_U_22
_atom_site_aniso_U_33
_atom_site_aniso_U_12
_atom_site_aniso_U_13
_atom_site_aniso_U_23
F1 0.0203(6) 0.0351(8) 0.0197(6) -0.0089(6) -0.0011(5) 0.0052(6)
F2 0.0177(6) 0.0275(7) 0.0190(6) -0.0052(5) 0.0007(5) 0.0037(6)
N1 0.0159(12) 0.0255(14) 0.0128(12) 0.000 -0.0019(10) 0.000
N2 0.0108(10) 0.0211(13) 0.0137(12) 0.000 -0.0022(10) 0.000
N3 0.0109(11) 0.0196(12) 0.0133(12) 0.000 0.0000(10) 0.000
N4 0.0114(11) 0.0199(13) 0.0187(13) 0.000 -0.0012(10) 0.000
C1 0.0144(13) 0.0195(15) 0.0186(15) 0.000 -0.0019(12) 0.000
C2 0.0233(15) 0.0194(15) 0.0163(15) 0.000 -0.0034(13) 0.000
C3 0.0203(15) 0.0230(16) 0.0213(15) 0.000 -0.0064(13) 0.000
C4 0.0147(13) 0.0166(14) 0.0235(15) 0.000 -0.0078(12) 0.000
C5 0.0239(14) 0.0358(19) 0.0169(15) 0.000 -0.0045(13) 0.000
C6 0.0140(13) 0.0262(17) 0.0267(17) 0.000 -0.0062(13) 0.000
C7 0.0115(13) 0.0221(15) 0.0185(15) 0.000 -0.0007(12) 0.000
C8 0.0136(13) 0.0182(14) 0.0142(15) 0.000 -0.0024(11) 0.000
C9 0.0136(13) 0.0309(17) 0.0126(14) 0.000 0.0015(12) 0.000
C10 0.0099(12) 0.0345(17) 0.0193(16) 0.000 0.0000(12) 0.000
C11 0.0128(13) 0.0179(14) 0.0144(14) 0.000 -0.0024(11) 0.000
C12 0.0123(13) 0.0259(15) 0.0124(14) 0.000 0.0029(11) 0.000
C13 0.0085(12) 0.0255(16) 0.0209(16) 0.000 -0.0008(12) 0.000
C14 0.0118(13) 0.0200(15) 0.0198(15) 0.000 -0.0010(12) 0.000
C15 0.0119(12) 0.0179(14) 0.0209(16) 0.000 0.0006(12) 0.000
C16 0.0213(14) 0.0212(15) 0.0173(14) 0.000 -0.0064(13) 0.000
C17 0.0196(14) 0.0264(17) 0.0166(15) 0.000 -0.0093(13) 0.000
C18 0.0158(14) 0.0235(16) 0.0183(15) 0.000 -0.0044(12) 0.000
C19 0.0229(15) 0.0370(18) 0.0182(16) 0.000 -0.0004(13) 0.000
C20 0.0148(14) 0.045(2) 0.0234(17) 0.000 -0.0037(13) 0.000
B1 0.0160(15) 0.0232(18) 0.0100(16) 0.000 -0.0018(13) 0.000
B2 0.0092(14) 0.0238(18) 0.0158(15) 0.000 -0.0036(13) 0.000

loop_
_atom_type_symbol
_atom_type_description
_atom_type_scat_dispersion_real
_atom_type_scat_dispersion_imag
_atom_type_scat_source
C C 0.0181 0.0091 'International Tables Vol C Tables 4.2.6.8 and 6.1.1.4'
H H 0.0000 0.0000 'International Tables Vol C Tables 4.2.6.8 and 6.1.1.4'
B B 0.0090 0.0039 'International Tables Vol C Tables 4.2.6.8 and 6.1.1.4'
F F 0.0727 0.0534 'International Tables Vol C Tables 4.2.6.8 and 6.1.1.4'
N N 0.0311 0.0180 'International Tables Vol C Tables 4.2.6.8 and 6.1.1.4'

loop_
_geom_angle_atom_site_label_1
_geom_angle_atom_site_label_2
_geom_angle_atom_site_label_3
_geom_angle_site_symmetry_1
_geom_angle_site_symmetry_3
_geom_angle
_geom_angle_publ_flag
C1 N1 B1 . . 111.2(2) ?
C2 N1 C1 . . 108.6(2) ?
C2 N1 B1 . . 140.2(3) ?
C7 N2 C8 . . 125.6(3) ?
C7 N2 B1 . . 109.6(2) ?
C8 N2 B1 . . 124.8(2) ?
C11 N3 B2 . . 122.7(2) ?
C14 N3 C11 . . 127.2(2) ?
C14 N3 B2 . . 110.1(2) ?
C15 N4 B2 . . 111.6(2) ?
C18 N4 C15 . . 108.4(3) ?
C18 N4 B2 . . 140.0(3) ?
N1 C1 C4 . . 109.4(3) ?
N1 C1 C7 . . 109.6(2) ?
C7 C1 C4 . . 140.9(3) ?
N1 C2 C3 . . 107.9(3) ?
N1 C2 C5 . . 122.4(3) ?
C3 C2 C5 . . 129.8(3) ?
C2 C3 H3 . . 125.5 ?
C4 C3 C2 . . 109.0(3) ?
C4 C3 H3 . . 125.5 ?
C1 C4 C6 . . 127.8(3) ?
C3 C4 C1 . . 105.2(3) ?
C3 C4 C6 . . 127.1(3) ?
C2 C5 H5A . . 109.5 ?
C2 C5 H5B . . 109.5 ?
C2 C5 H5C . . 109.5 ?
H5A C5 H5B . . 109.5 ?
H5A C5 H5C . . 109.5 ?
H5B C5 H5C . . 109.5 ?
C4 C6 H6A . . 109.5 ?
C4 C6 H6B . . 109.5 ?
C4 C6 H6C . . 109.5 ?
H6A C6 H6B . . 109.5 ?
H6A C6 H6C . . 109.5 ?
H6B C6 H6C . . 109.5 ?
N2 C7 C1 . . 112.5(3) ?
N2 C7 H7 . . 123.8 ?
C1 C7 H7 . . 123.8 ?
C9 C8 N2 . . 118.0(3) ?
C9 C8 C13 . . 118.2(3) ?
C13 C8 N2 . . 123.8(3) ?
C8 C9 H9 . . 119.7 ?
C10 C9 C8 . . 120.6(3) ?
C10 C9 H9 . . 119.7 ?
C9 C10 H10 . . 119.3 ?
C9 C10 C11 . . 121.4(3) ?
C11 C10 H10 . . 119.3 ?
N3 C11 C12 . . 123.4(3) ?
C10 C11 N3 . . 118.7(2) ?
C10 C11 C12 . . 117.9(3) ?
C11 C12 H12 . . 119.7 ?
C13 C12 C11 . . 120.5(3) ?
C13 C12 H12 . . 119.7 ?
C8 C13 H13 . . 119.3 ?
C12 C13 C8 . . 121.4(3) ?
C12 C13 H13 . . 119.3 ?
N3 C14 H14 . . 123.7 ?
N3 C14 C15 . . 112.6(3) ?
C15 C14 H14 . . 123.7 ?
N4 C15 C14 . . 108.7(3) ?
N4 C15 C16 . . 109.3(2) ?
C16 C15 C14 . . 142.0(3) ?
C15 C16 C17 . . 105.0(3) ?
C15 C16 C19 . . 128.4(3) ?
C17 C16 C19 . . 126.6(3) ?
C16 C17 H17 . . 125.6 ?
C18 C17 C16 . . 108.7(3) ?
C18 C17 H17 . . 125.6 ?
N4 C18 C17 . . 108.5(3) ?
N4 C18 C20 . . 121.7(3) ?
C17 C18 C20 . . 129.8(3) ?
C16 C19 H19A . . 109.5 ?
C16 C19 H19B . . 109.5 ?
C16 C19 H19C . . 109.5 ?
H19A C19 H19B . . 109.5 ?
H19A C19 H19C . . 109.5 ?
H19B C19 H19C . . 109.5 ?
C18 C20 H20A . . 109.5 ?
C18 C20 H20B . . 109.5 ?
C18 C20 H20C . . 109.5 ?
H20A C20 H20B . . 109.5 ?
H20A C20 H20C . . 109.5 ?
H20B C20 H20C . . 109.5 ?
F1 B1 F1 . 7_575 111.1(3) ?
F1 B1 N1 . . 113.08(16) ?
F1 B1 N1 7_575 . 113.08(16) ?
F1 B1 N2 . . 110.87(17) ?
F1 B1 N2 7_575 . 110.87(17) ?
N1 B1 N2 . . 97.1(2) ?
F2 B2 F2 . 7_575 110.9(2) ?
F2 B2 N3 . . 110.86(15) ?
F2 B2 N3 7_575 . 110.86(15) ?
F2 B2 N4 . . 113.23(15) ?
F2 B2 N4 7_575 . 113.23(15) ?
N4 B2 N3 . . 97.0(2) ?

loop_
_geom_bond_atom_site_label_1
_geom_bond_atom_site_label_2
_geom_bond_site_symmetry_2
_geom_bond_distance
_geom_bond_publ_flag
F1 B1 . 1.378(2) ?
F2 B2 . 1.377(2) ?
N1 C1 . 1.382(4) ?
N1 C2 . 1.350(4) ?
N1 B1 . 1.544(4) ?
N2 C7 . 1.339(4) ?
N2 C8 . 1.408(4) ?
N2 B1 . 1.604(4) ?
N3 C11 . 1.408(4) ?
N3 C14 . 1.321(4) ?
N3 B2 . 1.610(4) ?
N4 C15 . 1.389(4) ?
N4 C18 . 1.338(4) ?
N4 B2 . 1.538(4) ?
C1 C4 . 1.404(4) ?
C1 C7 . 1.384(4) ?
C2 C3 . 1.407(4) ?
C2 C5 . 1.491(5) ?
C3 H3 . 0.9300 ?
C3 C4 . 1.393(5) ?
C4 C6 . 1.500(4) ?
C5 H5A . 0.9600 ?
C5 H5B . 0.9600 ?
C5 H5C . 0.9600 ?
C6 H6A . 0.9600 ?
C6 H6B . 0.9600 ?
C6 H6C . 0.9600 ?
C7 H7 . 0.9300 ?
C8 C9 . 1.397(4) ?
C8 C13 . 1.399(4) ?
C9 H9 . 0.9300 ?
C9 C10 . 1.381(4) ?
C10 H10 . 0.9300 ?
C10 C11 . 1.396(4) ?
C11 C12 . 1.409(4) ?
C12 H12 . 0.9300 ?
C12 C13 . 1.374(4) ?
C13 H13 . 0.9300 ?
C14 H14 . 0.9300 ?
C14 C15 . 1.404(4) ?
C15 C16 . 1.398(4) ?
C16 C17 . 1.400(4) ?
C16 C19 . 1.491(5) ?
C17 H17 . 0.9300 ?
C17 C18 . 1.398(5) ?
C18 C20 . 1.504(4) ?
C19 H19A . 0.9600 ?
C19 H19B . 0.9600 ?
C19 H19C . 0.9600 ?
C20 H20A . 0.9600 ?
C20 H20B . 0.9600 ?
C20 H20C . 0.9600 ?

loop_
_geom_hbond_atom_site_label_D
_geom_hbond_atom_site_label_H
_geom_hbond_atom_site_label_A
_geom_hbond_site_symmetry_A
_geom_hbond_distance_DH
_geom_hbond_distance_HA
_geom_hbond_distance_DA
_geom_hbond_angle_DHA
_geom_hbond_publ_flag
C6 H6B F2 3_656 0.96 2.49 3.336(3) 147 yes

loop_
_geom_torsion_atom_site_label_1
_geom_torsion_atom_site_label_2
_geom_torsion_atom_site_label_3
_geom_torsion_atom_site_label_4
_geom_torsion_site_symmetry_1
_geom_torsion_site_symmetry_2
_geom_torsion_site_symmetry_3
_geom_torsion_site_symmetry_4
_geom_torsion
_geom_torsion_publ_flag
N1 C1 C4 C3 . . . . 0.0000(10) ?
N1 C1 C4 C6 . . . . 180.0000(10) ?
N1 C1 C7 N2 . . . . 0.0000(10) ?
N1 C2 C3 C4 . . . . 0.0000(10) ?
N2 C8 C9 C10 . . . . 180.000000 ?
N2 C8 C13 C12 . . . . 180.000000 ?
N3 C11 C12 C13 . . . . 180.000000 ?
N3 C14 C15 N4 . . . . 0.000000 ?
N3 C14 C15 C16 . . . . 180.000000 ?
N4 C15 C16 C17 . . . . 0.000000 ?
N4 C15 C16 C19 . . . . 180.000000 ?
C1 N1 C2 C3 . . . . 0.0000(10) ?
C1 N1 C2 C5 . . . . 180.0000(10) ?
C1 N1 B1 F1 . . . 7_575 -116.3(2) ?
C1 N1 B1 F1 . . . . 116.3(2) ?
C1 N1 B1 N2 . . . . 0.000000 ?
C2 N1 C1 C4 . . . . 0.0000(10) ?
C2 N1 C1 C7 . . . . 180.0000(10) ?
C2 N1 B1 F1 . . . . -63.7(2) ?
C2 N1 B1 F1 . . . 7_575 63.7(2) ?
C2 N1 B1 N2 . . . . 180.0000(10) ?
C2 C3 C4 C1 . . . . 0.0000(10) ?
C2 C3 C4 C6 . . . . 180.0000(10) ?
C4 C1 C7 N2 . . . . 180.0000(10) ?
C5 C2 C3 C4 . . . . 180.0000(10) ?
C7 N2 C8 C9 . . . . 180.000000 ?
C7 N2 C8 C13 . . . . 0.0000(10) ?
C7 N2 B1 F1 . . . 7_575 118.07(18) ?
C7 N2 B1 F1 . . . . -118.07(18) ?
C7 N2 B1 N1 . . . . 0.000000 ?
C7 C1 C4 C3 . . . . 180.0000(10) ?
C7 C1 C4 C6 . . . . 0.0000(10) ?
C8 N2 C7 C1 . . . . 180.0000(10) ?
C8 N2 B1 F1 . . . 7_575 -61.93(18) ?
C8 N2 B1 F1 . . . . 61.93(18) ?
C8 N2 B1 N1 . . . . 180.000000 ?
C8 C9 C10 C11 . . . . 0.0000(10) ?
C9 C8 C13 C12 . . . . 0.0000(10) ?
C9 C10 C11 N3 . . . . 180.000000 ?
C9 C10 C11 C12 . . . . 0.0000(10) ?
C10 C11 C12 C13 . . . . 0.000000 ?
C11 N3 C14 C15 . . . . 180.000000 ?
C11 N3 B2 F2 . . . 7_575 61.82(18) ?
C11 N3 B2 F2 . . . . -61.81(18) ?
C11 N3 B2 N4 . . . . 180.000000 ?
C11 C12 C13 C8 . . . . 0.0000(10) ?
C13 C8 C9 C10 . . . . 0.0000(10) ?
C14 N3 C11 C10 . . . . 180.000000 ?
C14 N3 C11 C12 . . . . 0.000000 ?
C14 N3 B2 F2 . . . . 118.19(18) ?
C14 N3 B2 F2 . . . 7_575 -118.18(18) ?
C14 N3 B2 N4 . . . . 0.000000 ?
C14 C15 C16 C17 . . . . 180.000000 ?
C14 C15 C16 C19 . . . . 0.000000 ?
C15 N4 C18 C17 . . . . 0.000000 ?
C15 N4 C18 C20 . . . . 180.000000 ?
C15 N4 B2 F2 . . . 7_575 116.33(18) ?
C15 N4 B2 F2 . . . . -116.32(18) ?
C15 N4 B2 N3 . . . . 0.000000 ?
C15 C16 C17 C18 . . . . 0.000000 ?
C16 C17 C18 N4 . . . . 0.000000 ?
C16 C17 C18 C20 . . . . 180.000000 ?
C18 N4 C15 C14 . . . . 180.000000 ?
C18 N4 C15 C16 . . . . 0.000000 ?
C18 N4 B2 F2 . . . 7_575 -63.67(18) ?
C18 N4 B2 F2 . . . . 63.68(18) ?
C18 N4 B2 N3 . . . . 180.000000 ?
C19 C16 C17 C18 . . . . 180.0 ?
B1 N1 C1 C4 . . . . 180.0000(10) ?
B1 N1 C1 C7 . . . . 0.0000(10) ?
B1 N1 C2 C3 . . . . 180.0000(10) ?
B1 N1 C2 C5 . . . . 0.0000(10) ?
B1 N2 C7 C1 . . . . 0.0000(10) ?
B1 N2 C8 C9 . . . . 0.0000(10) ?
B1 N2 C8 C13 . . . . 180.000000 ?
B2 N3 C11 C10 . . . . 0.000000 ?
B2 N3 C11 C12 . . . . 180.000000 ?
B2 N3 C14 C15 . . . . 0.000000 ?
B2 N4 C15 C14 . . . . 0.000000 ?
B2 N4 C15 C16 . . . . 180.000000 ?
B2 N4 C18 C17 . . . . 180.000000 ?
B2 N4 C18 C20 . . . . 0.000000 ?

_cod_database_fobs_code 2243724
